data_7135956
loop_
_publ_author_name
'Mall, Utkarsh'
'Ortiz, Robert J.'
'Lozada, Issiah B.M.'
'Williams, Gareth'
'Herbert, David E.'

_publ_section_title
;
 Highly Covalent, Pseudo-Octahedral Ru(II) Bis(amides): Panchromatic
 Absorption and Low-Energy Photocatalysis
;
_journal_name_full 'Chemical Communications'
_journal_paper_doi 10.1039/D6CC02913B
_journal_year 2026
_chemical_formula_moiety 'C46 H26 F6 N6 Ru, C32 H12 B F24, 3.8[C6H14]'
_chemical_formula_sum 'C100.8 H91.2 B F30 N6 Ru'
_chemical_formula_weight 2068.47
_space_group_crystal_system monoclinic
_space_group_IT_number 15
_space_group_name_Hall '-C 2yc'
_space_group_name_H-M_alt 'C 1 2/c 1'
_atom_sites_solution_hydrogens geom
_atom_sites_solution_primary dual
_audit_creation_date 2025-05-05
_audit_creation_method
;
Olex2 1.5
(compiled 2025.03.04 svn.red2d20d0 for OlexSys, GUI svn.r7188)
;
_audit_update_record
;
2026-05-11 deposited with the CCDC.	2026-06-23 downloaded from the CCDC.
;
_cell_angle_alpha 90
_cell_angle_beta 118.05(3)
_cell_angle_gamma 90
_cell_formula_units_Z 8
_cell_length_a 44.26(3)
_cell_length_b 13.012(4)
_cell_length_c 33.153(11)
_cell_measurement_reflns_used 9501
_cell_measurement_temperature 150.00
_cell_measurement_theta_max 25.448
_cell_measurement_theta_min 2.491
_cell_volume 16850(15)
_computing_cell_refinement 'SAINT V8.40B (?, 2016)'
_computing_data_reduction 'SAINT V8.40B (?, 2016)'
_computing_molecular_graphics 'Olex2 1.5 (Dolomanov et al., 2009)'
_computing_publication_material 'Olex2 1.5 (Dolomanov et al., 2009)'
_computing_structure_refinement 'SHELXL 2018/3 (Sheldrick, 2015)'
_computing_structure_solution 'SHELXT 2018/2 (Sheldrick, 2018)'
_diffrn_ambient_temperature 150.00
_diffrn_measured_fraction_theta_full 0.997
_diffrn_measured_fraction_theta_max 0.994
_diffrn_measurement_device_type 'Bruker APEX-II CCD'
_diffrn_measurement_method '\f and \w scans'
_diffrn_radiation_type MoK\a
_diffrn_radiation_wavelength 0.71073
_diffrn_reflns_av_R_equivalents 0.1150
_diffrn_reflns_av_unetI/netI 0.0406
_diffrn_reflns_Laue_measured_fraction_full 0.997
_diffrn_reflns_Laue_measured_fraction_max 0.994
_diffrn_reflns_limit_h_max 53
_diffrn_reflns_limit_h_min -53
_diffrn_reflns_limit_k_max 15
_diffrn_reflns_limit_k_min -15
_diffrn_reflns_limit_l_max 39
_diffrn_reflns_limit_l_min -39
_diffrn_reflns_number 290305
_diffrn_reflns_point_group_measured_fraction_full 0.997
_diffrn_reflns_point_group_measured_fraction_max 0.994
_diffrn_reflns_theta_full 25.242
_diffrn_reflns_theta_max 25.420
_diffrn_reflns_theta_min 2.087
_diffrn_source_current 20.0
_diffrn_source_power 1.0
_diffrn_source_voltage 50.0
_diffrn_standards_number 0
_exptl_absorpt_coefficient_mu 0.310
_exptl_absorpt_correction_T_max 0.7452
_exptl_absorpt_correction_T_min 0.7077
_exptl_absorpt_correction_type multi-scan
_exptl_absorpt_process_details
;
SADABS-2016/2 (Bruker,2016/2) was used for absorption correction.
wR2(int) was 0.0867 before and 0.0701 after correction.
The Ratio of minimum to maximum transmission is 0.9497.
The \l/2 correction factor is Not present.
;
_exptl_crystal_colour black
_exptl_crystal_colour_primary black
_exptl_crystal_density_diffrn 1.631
_exptl_crystal_description block
_exptl_crystal_F_000 8456
_exptl_crystal_size_max 0.23
_exptl_crystal_size_mid 0.2
_exptl_crystal_size_min 0.06
_refine_diff_density_max 1.110
_refine_diff_density_min -1.517
_refine_diff_density_rms 0.138
_refine_ls_extinction_method none
_refine_ls_goodness_of_fit_ref 1.148
_refine_ls_hydrogen_treatment constr
_refine_ls_matrix_type full
_refine_ls_number_parameters 1045
_refine_ls_number_reflns 15459
_refine_ls_number_restraints 6
_refine_ls_restrained_S_all 1.148
_refine_ls_R_factor_all 0.1463
_refine_ls_R_factor_gt 0.1331
_refine_ls_shift/su_max 0.000
_refine_ls_shift/su_mean 0.000
_refine_ls_structure_factor_coef Fsqd
_refine_ls_weighting_details 'w=1/[\s^2^(Fo^2^)+(0.0672P)^2^+432.9343P] where P=(Fo^2^+2Fc^2^)/3'
_refine_ls_weighting_scheme calc
_refine_ls_wR_factor_gt 0.2965
_refine_ls_wR_factor_ref 0.3046
_reflns_Friedel_coverage 0.000
_reflns_number_gt 13077
_reflns_number_total 15459
_reflns_threshold_expression 'I > 2\s(I)'
_cod_data_source_file d6cc02913b2.cif
_cod_data_source_block deh537
_cod_original_cell_volume 16851(15)
_cod_original_formula_sum 'C100.80 H91.20 B F30 N6 Ru'
_cod_database_code 7135956
_shelx_shelxl_version_number 2018/3
_shelx_space_group_comment
;
The symmetry employed for this shelxl refinement is uniquely defined
by the following loop, which should always be used as a source of
symmetry information in preference to the above space-group names.
They are only intended as comments.
;
_shelx_estimated_absorpt_t_max 0.982
_shelx_estimated_absorpt_t_min 0.932
_olex2_refinement_description
;
1. Fixed Uiso
 At 1.2 times of:
  All C(H) groups
2. Uiso/Uaniso restraints and constraints
C3 \\sim C4: within 2A with sigma of 0.04 and sigma for terminal atoms of 0.08
within 2A
3.a Aromatic/amide H refined with riding coordinates:
 C24(H24), C68(H68), C56(H56), C36(H36), C52(H52), C11(H11), C76(H76),
 C58(H58), C29(H29), C38(H38), C60(H60), C26(H26), C15(H15), C21(H21), C64(H64),
  C50(H50), C28(H28), C39(H39), C34(H34), C1(H1), C22(H22), C66(H66), C72(H72),
 C17(H17), C16(H16), C27(H27), C13(H13), C48(H48), C40(H40), C23(H23), C45(H45),
  C3(H3), C74(H74), C46(H46), C6(H6), C44(H44), C4(H4), C5(H5)
;
_smtbx_masks_void_probe_radius 1.2
_smtbx_masks_void_truncation_radius 1.2
_olex2_submission_special_instructions 'No special instructions were received'

loop_
_space_group_symop_operation_xyz
'x, y, z'
'-x, y, -z+1/2'
'x+1/2, y+1/2, z'
'-x+1/2, y+1/2, -z+1/2'
'-x, -y, -z'
'x, -y, z-1/2'
'-x+1/2, -y+1/2, -z'
'x+1/2, -y+1/2, z-1/2'

loop_
_atom_site_label
_atom_site_type_symbol
_atom_site_fract_x
_atom_site_fract_y
_atom_site_fract_z
_atom_site_U_iso_or_equiv
_atom_site_adp_type
_atom_site_occupancy
_atom_site_site_symmetry_order
_atom_site_calc_flag
_atom_site_refinement_flags_posn
_atom_site_refinement_flags_adp
_atom_site_refinement_flags_occupancy
_atom_site_disorder_assembly
_atom_site_disorder_group
Ru1 Ru 0.62336(2) 0.26432(5) 0.55774(2) 0.0346(2) Uani 1 1 d . . . . .
N4 N 0.64413(17) 0.3208(5) 0.5187(2) 0.0343(15) Uani 1 1 d . . . . .
N2 N 0.57789(18) 0.2155(4) 0.5081(2) 0.0315(15) Uani 1 1 d . . . . .
N6 N 0.61764(19) 0.2198(7) 0.6134(3) 0.0469(19) Uani 1 1 d . . . . .
F5 F 0.75125(17) 0.6298(6) 0.6558(2) 0.077(2) Uani 1 1 d . . . . .
F6 F 0.78531(15) 0.5132(6) 0.6582(2) 0.083(2) Uani 1 1 d . . . . .
F20 F 0.30655(17) -0.0126(8) 0.3192(2) 0.100(3) Uani 1 1 d . . . . .
N5 N 0.66822(19) 0.3128(6) 0.6072(2) 0.0404(17) Uani 1 1 d . . . . .
F4 F 0.76917(18) 0.6255(7) 0.6063(2) 0.085(2) Uani 1 1 d . . . . .
F23 F 0.45955(18) 0.1427(8) 0.3855(2) 0.106(3) Uani 1 1 d . . . . .
N1 N 0.63536(18) 0.1179(6) 0.5530(2) 0.0423(18) Uani 1 1 d . . . . .
C24 C 0.6325(2) 0.3152(7) 0.4740(3) 0.039(2) Uani 1 1 d . . . . .
H24 H 0.612738 0.274445 0.456799 0.047 Uiso 1 1 calc R U . . .
F28 F 0.47894(19) -0.2784(6) 0.2727(3) 0.091(2) Uani 1 1 d . . . . .
F8 F 0.2840(3) 0.3919(8) 0.1483(4) 0.121(4) Uani 1 1 d . . . . .
C10 C 0.5745(2) 0.1123(7) 0.5015(3) 0.037(2) Uani 1 1 d . . . . .
F22 F 0.4344(2) 0.0597(7) 0.4154(2) 0.101(3) Uani 1 1 d . . . . .
N3 N 0.5971(2) 0.3999(7) 0.5464(3) 0.0465(19) Uani 1 1 d . . . . .
F3 F 0.5195(2) -0.2045(6) 0.4374(4) 0.118(4) Uani 1 1 d . . . . .
F18 F 0.4549(2) 0.1539(10) 0.1220(3) 0.135(4) Uani 1 1 d . . . . .
F13 F 0.4150(2) 0.4895(6) 0.2370(3) 0.113(3) Uani 1 1 d . . . . .
F16 F 0.4977(2) 0.2377(7) 0.1660(3) 0.102(3) Uani 1 1 d . . . . .
F2 F 0.4952(2) -0.0715(7) 0.4070(3) 0.120(4) Uani 1 1 d . . . . .
C68 C 0.4037(2) 0.1274(6) 0.3012(3) 0.0350(19) Uani 1 1 d . . . . .
H68 H 0.425659 0.141729 0.304091 0.042 Uiso 1 1 calc R U . . .
C56 C 0.4315(2) 0.1436(7) 0.1925(3) 0.041(2) Uani 1 1 d . . . . .
H56 H 0.429074 0.075706 0.180917 0.049 Uiso 1 1 calc R U . . .
C31 C 0.6899(2) 0.4317(6) 0.5246(3) 0.0333(18) Uani 1 1 d . . . . .
F24 F 0.4279(3) 0.2214(8) 0.4073(3) 0.151(5) Uani 1 1 d . . . . .
C20 C 0.5545(2) 0.2960(7) 0.4878(3) 0.038(2) Uani 1 1 d . . . . .
C47 C 0.3469(2) 0.1303(8) 0.1645(3) 0.045(2) Uani 1 1 d . . . . .
C32 C 0.6736(2) 0.3793(7) 0.5444(3) 0.0370(19) Uani 1 1 d . . . . .
C57 C 0.4551(2) 0.2099(6) 0.1885(3) 0.040(2) Uani 1 1 d . . . . .
C25 C 0.6475(2) 0.3658(6) 0.4504(3) 0.038(2) Uani 1 1 d . . . . .
F29 F 0.4919(2) -0.1291(6) 0.2911(4) 0.150(5) Uani 1 1 d . . . . .
C30 C 0.6772(2) 0.4277(7) 0.4756(3) 0.038(2) Uani 1 1 d . . . . .
C33 C 0.6861(2) 0.3778(8) 0.5934(3) 0.045(2) Uani 1 1 d . . . . .
C63 C 0.3758(2) 0.1097(7) 0.2569(3) 0.038(2) Uani 1 1 d . . . . .
C36 C 0.7188(2) 0.4944(7) 0.5530(3) 0.040(2) Uani 1 1 d . . . . .
H36 H 0.730938 0.530551 0.540169 0.048 Uiso 1 1 calc R U . . .
C8 C 0.6086(3) -0.0499(8) 0.5208(3) 0.049(2) Uani 1 1 d . . . . .
C71 C 0.3915(2) -0.0233(7) 0.2127(3) 0.0373(19) Uani 1 1 d . . . . .
C52 C 0.3412(3) 0.0987(7) 0.1219(3) 0.045(2) Uani 1 1 d . . . . .
H52 H 0.357119 0.053067 0.119608 0.054 Uiso 1 1 calc R U . . .
C11 C 0.5450(2) 0.0555(8) 0.4774(3) 0.043(2) Uani 1 1 d . . . . .
H11 H 0.523408 0.088974 0.463254 0.052 Uiso 1 1 calc R U . . .
F19 F 0.28240(17) 0.0467(11) 0.2505(2) 0.140(5) Uani 1 1 d . . . . .
C76 C 0.4235(2) -0.0580(8) 0.2429(3) 0.044(2) Uani 1 1 d . . . . .
H76 H 0.440238 -0.008692 0.261054 0.053 Uiso 1 1 calc R U . . .
C51 C 0.3129(3) 0.1316(9) 0.0819(3) 0.054(3) Uani 1 1 d . . . . .
C58 C 0.4587(3) 0.3066(9) 0.2047(4) 0.058(3) Uani 1 1 d . . . . .
H58 H 0.474562 0.352082 0.202441 0.069 Uiso 1 1 calc R U . . .
C29 C 0.6907(3) 0.4801(7) 0.4512(3) 0.044(2) Uani 1 1 d . . . . .
H29 H 0.709575 0.525143 0.466812 0.053 Uiso 1 1 calc R U . . .
F7 F 0.2561(2) 0.2701(9) 0.1526(4) 0.129(4) Uani 1 1 d . . . . .
C19 C 0.5657(3) 0.3940(7) 0.5098(3) 0.046(2) Uani 1 1 d . . . . .
C35 C 0.7289(2) 0.5017(8) 0.5993(3) 0.045(2) Uani 1 1 d . . . . .
C55 C 0.4118(2) 0.1727(7) 0.2125(3) 0.038(2) Uani 1 1 d . . . . .
C9 C 0.6062(2) 0.0574(8) 0.5248(3) 0.043(2) Uani 1 1 d . . . . .
F21 F 0.2943(2) 0.1451(10) 0.3057(4) 0.143(4) Uani 1 1 d . . . . .
F14 F 0.4630(3) 0.4508(7) 0.2878(4) 0.151(5) Uani 1 1 d . . . . .
F17 F 0.4916(3) 0.0900(9) 0.1827(4) 0.155(5) Uani 1 1 d . . . . .
C75 C 0.4330(3) -0.1610(7) 0.2487(3) 0.047(2) Uani 1 1 d . . . . .
C38 C 0.5908(2) 0.1786(8) 0.6141(3) 0.046(2) Uani 1 1 d . . . . .
H38 H 0.570397 0.170300 0.586028 0.055 Uiso 1 1 calc R U . . .
C43 C 0.6757(3) 0.2822(10) 0.6521(3) 0.062(3) Uani 1 1 d . . . . .
C67 C 0.3997(2) 0.1243(8) 0.3401(3) 0.046(2) Uani 1 1 d . . . . .
C60 C 0.4162(2) 0.2757(8) 0.2288(3) 0.045(2) Uani 1 1 d . . . . .
H60 H 0.403171 0.300641 0.242696 0.054 Uiso 1 1 calc R U . . .
C26 C 0.6343(3) 0.3547(7) 0.4023(3) 0.048(2) Uani 1 1 d . . . . .
H26 H 0.615672 0.309104 0.386030 0.058 Uiso 1 1 calc R U . . .
C15 C 0.6073(3) 0.4886(8) 0.5675(4) 0.054(3) Uani 1 1 d . . . . .
H15 H 0.629373 0.492185 0.593371 0.065 Uiso 1 1 calc R U . . .
C21 C 0.5227(2) 0.2890(6) 0.4471(4) 0.046(2) Uani 1 1 d . . . . .
H21 H 0.515636 0.226514 0.430482 0.056 Uiso 1 1 calc R U . . .
C64 C 0.3450(2) 0.0872(9) 0.2569(3) 0.053(3) Uani 1 1 d . . . . .
H64 H 0.325921 0.068321 0.228742 0.064 Uiso 1 1 calc R U . . .
C50 C 0.2893(3) 0.1978(9) 0.0826(3) 0.060(3) Uani 1 1 d . . . . .
H50 H 0.269868 0.218107 0.055160 0.071 Uiso 1 1 calc R U . . .
F1 F 0.4960(3) -0.1114(11) 0.4684(4) 0.170(6) Uani 1 1 d . . . . .
F12 F 0.3360(3) 0.0792(11) 0.0337(3) 0.154(5) Uani 1 1 d . . . . .
C12 C 0.5468(3) -0.0517(7) 0.4737(3) 0.046(2) Uani 1 1 d . . . . .
C59 C 0.4394(2) 0.3389(7) 0.2245(3) 0.048(2) Uani 1 1 d . . . . .
C28 C 0.6771(3) 0.4677(8) 0.4050(3) 0.055(3) Uani 1 1 d . . . . .
H28 H 0.687817 0.500552 0.389471 0.066 Uiso 1 1 calc R U . . .
C7 C 0.6423(3) -0.0967(10) 0.5431(4) 0.068(3) Uani 1 1 d . . . . .
C2 C 0.6705(3) -0.0354(9) 0.5691(4) 0.059(3) Uani 1 1 d . . . . .
C39 C 0.5912(3) 0.1462(9) 0.6546(3) 0.058(3) Uani 1 1 d . . . . .
H39 H 0.571224 0.117515 0.654022 0.069 Uiso 1 1 calc R U . . .
C34 C 0.7132(2) 0.4415(9) 0.6197(3) 0.051(3) Uani 1 1 d . . . . .
H34 H 0.721288 0.444903 0.651767 0.061 Uiso 1 1 calc R U . . .
C18 C 0.5437(3) 0.4820(8) 0.4919(4) 0.055(3) Uani 1 1 d . . . . .
C49 C 0.2945(3) 0.2341(8) 0.1240(4) 0.055(3) Uani 1 1 d . . . . .
C1 C 0.6655(2) 0.0721(9) 0.5730(3) 0.050(3) Uani 1 1 d . . . . .
H1 H 0.685058 0.112916 0.591129 0.060 Uiso 1 1 calc R U . . .
C22 C 0.5016(3) 0.3793(9) 0.4320(4) 0.065(3) Uani 1 1 d . . . . .
H22 H 0.479615 0.374037 0.406192 0.078 Uiso 1 1 calc R U . . .
C66 C 0.3680(3) 0.1073(10) 0.3378(3) 0.062(3) Uani 1 1 d . . . . .
H66 H 0.365322 0.107247 0.364631 0.075 Uiso 1 1 calc R U . . .
C73 C 0.3770(3) -0.2032(7) 0.1920(3) 0.052(3) Uani 1 1 d . . . . .
C72 C 0.3683(3) -0.1013(8) 0.1879(3) 0.053(3) Uani 1 1 d . . . . .
H72 H 0.345417 -0.082543 0.167184 0.064 Uiso 1 1 calc R U . . .
C17 C 0.5566(4) 0.5745(8) 0.5167(5) 0.069(4) Uani 1 1 d . . . . .
H17 H 0.543142 0.635282 0.506917 0.083 Uiso 1 1 calc R U . . .
C16 C 0.5876(4) 0.5777(9) 0.5540(4) 0.068(3) Uani 1 1 d . . . . .
H16 H 0.595811 0.639717 0.570750 0.082 Uiso 1 1 calc R U . . .
C27 C 0.6473(3) 0.4067(8) 0.3795(3) 0.050(2) Uani 1 1 d . . . . .
H27 H 0.637120 0.403200 0.347122 0.060 Uiso 1 1 calc R U . . .
C13 C 0.5779(3) -0.1022(7) 0.4945(3) 0.053(3) Uani 1 1 d . . . . .
H13 H 0.578399 -0.174478 0.490830 0.063 Uiso 1 1 calc R U . . .
C48 C 0.3230(3) 0.2021(8) 0.1647(3) 0.052(3) Uani 1 1 d . . . . .
H48 H 0.326332 0.229653 0.193042 0.062 Uiso 1 1 calc R U . . .
C70 C 0.4301(3) 0.1433(10) 0.3858(3) 0.066(3) Uani 1 1 d . . . . .
C65 C 0.3405(3) 0.0907(11) 0.2953(3) 0.063(3) Uani 1 1 d . . . . .
C61 C 0.4754(3) 0.1727(9) 0.1662(4) 0.061(3) Uani 1 1 d . . . . .
C40 C 0.6208(3) 0.1564(9) 0.6954(3) 0.058(3) Uani 1 1 d . . . . .
H40 H 0.621844 0.132094 0.723061 0.069 Uiso 1 1 calc R U . . .
C78 C 0.4680(3) -0.1940(10) 0.2848(4) 0.066(3) Uani 1 1 d . . . . .
F10 F 0.2924(5) 0.0094(12) 0.0238(4) 0.229(9) Uani 1 1 d . . . . .
C54 C 0.3079(4) 0.0895(12) 0.0370(4) 0.076(4) Uani 1 1 d . . . . .
F27 F 0.3373(3) -0.2671(9) 0.1212(3) 0.157(5) Uani 1 1 d . . . . .
C37 C 0.7584(3) 0.5647(9) 0.6291(3) 0.054(3) Uani 1 1 d . . . . .
C41 C 0.6499(3) 0.2040(9) 0.6956(3) 0.056(3) Uani 1 1 d . . . . .
F11 F 0.2937(5) 0.1552(13) 0.0039(3) 0.237(9) Uani 1 1 d . . . . .
C23 C 0.5117(3) 0.4704(10) 0.4526(5) 0.076(4) Uani 1 1 d . . . . .
H23 H 0.497070 0.528243 0.440667 0.092 Uiso 1 1 calc R U . . .
C62 C 0.4434(3) 0.4454(9) 0.2447(5) 0.073(4) Uani 1 1 d . . . . .
F9 F 0.2450(3) 0.3306(13) 0.0876(3) 0.196(7) Uani 1 1 d . . . . .
C45 C 0.7087(3) 0.2601(12) 0.7338(4) 0.078(4) Uani 1 1 d . . . . .
H45 H 0.729853 0.266719 0.761001 0.094 Uiso 1 1 calc R U . . .
C42 C 0.6475(3) 0.2333(10) 0.6539(3) 0.061(3) Uani 1 1 d . . . . .
B1 B 0.3812(3) 0.0997(10) 0.2121(3) 0.042(3) Uani 1 1 d . . . . .
F26 F 0.3221(3) -0.2776(9) 0.1665(4) 0.157(5) Uani 1 1 d . . . . .
C14 C 0.5144(3) -0.1134(9) 0.4485(4) 0.066(3) Uani 1 1 d . . . . .
C53 C 0.2699(4) 0.3040(13) 0.1278(5) 0.084(4) Uani 1 1 d . . . . .
F30 F 0.4699(2) -0.2105(14) 0.3232(3) 0.191(7) Uani 1 1 d . . . . .
C3 C 0.7041(3) -0.0740(11) 0.5918(5) 0.086(4) Uani 1 1 d . U . . .
H3 H 0.723120 -0.030377 0.608835 0.103 Uiso 1 1 calc R U . . .
C74 C 0.4096(3) -0.2354(9) 0.2240(4) 0.067(3) Uani 1 1 d . . . . .
H74 H 0.415451 -0.306264 0.228464 0.081 Uiso 1 1 calc R U . . .
F25 F 0.3608(3) -0.3696(8) 0.1707(6) 0.280(13) Uani 1 1 d . . . . .
C46 C 0.6815(3) 0.2169(11) 0.7357(4) 0.077(4) Uani 1 1 d . . . . .
H46 H 0.683740 0.194990 0.764268 0.092 Uiso 1 1 calc R U . . .
F15 F 0.4568(4) 0.5107(7) 0.2267(6) 0.187(7) Uani 1 1 d . . . . .
C69 C 0.3059(3) 0.0673(14) 0.2925(4) 0.086(5) Uani 1 1 d . . . . .
C6 C 0.6465(4) -0.2047(12) 0.5410(6) 0.099(5) Uani 1 1 d . . . . .
H6 H 0.627477 -0.249803 0.526391 0.119 Uiso 1 1 calc R U . . .
C44 C 0.7060(3) 0.2952(12) 0.6922(3) 0.077(4) Uani 1 1 d . . . . .
H44 H 0.724915 0.327897 0.691598 0.093 Uiso 1 1 calc R U . . .
C77 C 0.3505(4) -0.2834(11) 0.1651(6) 0.096(6) Uani 1 1 d . . . . .
C4 C 0.7083(5) -0.1786(17) 0.5881(6) 0.131(7) Uani 1 1 d . U . . .
H4 H 0.730529 -0.207806 0.603954 0.157 Uiso 1 1 calc R U . . .
C5 C 0.6809(5) -0.2408(14) 0.5621(7) 0.144(9) Uani 1 1 d . . . . .
H5 H 0.685103 -0.310605 0.557929 0.173 Uiso 1 1 calc R U . . .

loop_
_atom_site_aniso_label
_atom_site_aniso_U_11
_atom_site_aniso_U_22
_atom_site_aniso_U_33
_atom_site_aniso_U_23
_atom_site_aniso_U_13
_atom_site_aniso_U_12
Ru1 0.0386(4) 0.0364(4) 0.0291(3) -0.0066(3) 0.0161(3) -0.0045(3)
N4 0.037(4) 0.038(4) 0.031(4) -0.003(3) 0.018(3) 0.002(3)
N2 0.044(4) 0.011(3) 0.040(4) 0.001(3) 0.021(3) 0.006(3)
N6 0.042(4) 0.060(5) 0.041(4) -0.005(4) 0.022(4) 0.000(4)
F5 0.062(4) 0.101(5) 0.061(4) -0.036(4) 0.023(3) -0.015(4)
F6 0.042(3) 0.081(5) 0.079(5) 0.000(4) -0.011(3) 0.004(3)
F20 0.056(4) 0.185(9) 0.064(4) 0.036(5) 0.032(4) 0.013(5)
N5 0.046(4) 0.050(4) 0.025(3) -0.002(3) 0.017(3) -0.002(4)
F4 0.071(4) 0.126(7) 0.056(4) -0.008(4) 0.028(4) -0.039(4)
F23 0.050(4) 0.194(10) 0.043(4) -0.026(5) -0.003(3) -0.013(5)
N1 0.034(4) 0.063(5) 0.027(4) 0.004(3) 0.012(3) -0.005(4)
C24 0.038(5) 0.046(5) 0.027(4) 0.000(4) 0.011(4) 0.008(4)
F28 0.079(5) 0.064(4) 0.118(6) -0.008(4) 0.036(5) 0.027(4)
F8 0.120(7) 0.104(7) 0.191(11) 0.029(7) 0.117(8) 0.036(6)
C10 0.041(5) 0.054(6) 0.019(4) 0.000(4) 0.017(4) 0.002(4)
F22 0.097(6) 0.123(7) 0.045(4) -0.002(4) 0.000(4) -0.019(5)
N3 0.047(5) 0.062(5) 0.040(4) -0.014(4) 0.028(4) -0.009(4)
F3 0.084(5) 0.055(5) 0.159(8) -0.044(5) 0.011(5) 0.001(4)
F18 0.106(6) 0.244(13) 0.084(6) -0.080(7) 0.070(5) -0.072(8)
F13 0.082(5) 0.068(5) 0.159(8) -0.032(5) 0.032(6) 0.016(4)
F16 0.109(6) 0.102(6) 0.139(7) -0.031(5) 0.094(6) -0.041(5)
F2 0.071(5) 0.092(6) 0.115(7) -0.001(5) -0.025(5) -0.018(4)
C68 0.035(4) 0.037(5) 0.026(4) -0.008(3) 0.009(3) 0.007(4)
C56 0.040(5) 0.043(5) 0.033(4) 0.000(4) 0.012(4) -0.002(4)
C31 0.034(4) 0.034(4) 0.028(4) -0.002(3) 0.011(3) 0.008(4)
F24 0.135(8) 0.135(8) 0.083(6) -0.072(6) -0.031(5) 0.081(6)
C20 0.028(4) 0.051(6) 0.033(4) 0.003(4) 0.013(4) 0.000(4)
C47 0.039(5) 0.052(6) 0.038(5) 0.014(4) 0.013(4) -0.005(4)
C32 0.037(5) 0.048(5) 0.026(4) 0.000(4) 0.015(4) 0.008(4)
C57 0.048(5) 0.030(5) 0.034(5) 0.003(4) 0.013(4) 0.004(4)
C25 0.044(5) 0.028(4) 0.031(4) -0.001(3) 0.009(4) 0.012(4)
F29 0.061(5) 0.059(5) 0.240(13) -0.004(6) -0.006(6) 0.007(4)
C30 0.040(5) 0.038(5) 0.037(5) 0.001(4) 0.020(4) 0.014(4)
C33 0.031(5) 0.074(7) 0.034(5) -0.001(5) 0.017(4) 0.002(4)
C63 0.044(5) 0.041(5) 0.019(4) -0.003(3) 0.007(4) 0.011(4)
C36 0.045(5) 0.040(5) 0.037(5) 0.012(4) 0.021(4) 0.018(4)
C8 0.053(6) 0.046(6) 0.038(5) -0.001(4) 0.014(4) 0.020(5)
C71 0.045(5) 0.042(5) 0.025(4) -0.003(4) 0.017(4) 0.001(4)
C52 0.052(6) 0.041(5) 0.040(5) -0.004(4) 0.020(4) -0.010(4)
C11 0.041(5) 0.055(6) 0.033(5) -0.014(4) 0.018(4) -0.008(4)
F19 0.043(4) 0.321(15) 0.049(4) 0.041(7) 0.015(3) -0.002(6)
C76 0.042(5) 0.057(6) 0.034(5) -0.007(4) 0.018(4) -0.006(4)
C51 0.050(6) 0.065(7) 0.032(5) 0.009(5) 0.006(4) -0.019(5)
C58 0.043(6) 0.070(7) 0.055(6) 0.016(6) 0.020(5) 0.002(5)
C29 0.064(6) 0.031(5) 0.029(4) 0.012(4) 0.016(4) 0.015(4)
F7 0.101(6) 0.169(10) 0.167(9) 0.026(8) 0.103(7) 0.011(7)
C19 0.067(7) 0.040(5) 0.054(6) 0.002(4) 0.049(5) 0.009(5)
C35 0.036(5) 0.053(6) 0.044(5) -0.014(4) 0.018(4) -0.001(4)
C55 0.030(4) 0.043(5) 0.031(4) 0.008(4) 0.006(4) 0.010(4)
C9 0.039(5) 0.062(6) 0.026(4) 0.003(4) 0.015(4) 0.012(4)
F21 0.098(7) 0.211(12) 0.154(9) 0.047(9) 0.087(7) 0.071(8)
F14 0.127(8) 0.092(7) 0.124(8) -0.072(6) -0.032(6) 0.040(6)
F17 0.212(12) 0.145(9) 0.205(11) 0.087(8) 0.179(11) 0.112(9)
C75 0.057(6) 0.043(5) 0.041(5) -0.001(4) 0.025(5) 0.006(5)
C38 0.037(5) 0.059(6) 0.042(5) -0.006(5) 0.017(4) -0.003(4)
C43 0.046(6) 0.112(10) 0.032(5) -0.003(6) 0.021(4) -0.007(6)
C67 0.041(5) 0.063(6) 0.029(4) -0.007(4) 0.012(4) 0.009(5)
C60 0.037(5) 0.053(6) 0.040(5) -0.007(4) 0.012(4) 0.010(4)
C26 0.058(6) 0.039(5) 0.036(5) -0.005(4) 0.013(4) 0.010(4)
C15 0.072(7) 0.048(6) 0.055(6) -0.015(5) 0.040(6) -0.013(5)
C21 0.048(5) 0.022(4) 0.071(7) 0.003(4) 0.029(5) 0.003(4)
C64 0.035(5) 0.088(8) 0.027(4) 0.003(5) 0.006(4) 0.002(5)
C50 0.044(6) 0.086(8) 0.028(5) 0.024(5) -0.001(4) -0.010(6)
F1 0.137(8) 0.257(14) 0.157(9) -0.149(10) 0.104(8) -0.148(10)
F12 0.170(10) 0.235(14) 0.076(6) -0.085(8) 0.073(7) -0.092(10)
C12 0.054(6) 0.034(5) 0.041(5) -0.008(4) 0.015(4) 0.004(4)
C59 0.042(5) 0.036(5) 0.049(5) -0.008(4) 0.008(4) -0.002(4)
C28 0.071(7) 0.055(6) 0.039(5) 0.015(5) 0.026(5) 0.005(5)
C7 0.059(7) 0.089(9) 0.056(7) 0.015(6) 0.027(6) 0.046(7)
C2 0.056(6) 0.068(7) 0.045(6) 0.003(5) 0.017(5) 0.019(6)
C39 0.058(6) 0.088(8) 0.044(6) 0.006(5) 0.038(5) -0.004(6)
C34 0.043(5) 0.094(8) 0.020(4) -0.009(5) 0.018(4) -0.009(5)
C18 0.061(7) 0.042(6) 0.079(7) 0.006(5) 0.048(6) -0.001(5)
C49 0.046(5) 0.059(6) 0.058(6) 0.029(5) 0.023(5) 0.010(5)
C1 0.031(5) 0.082(8) 0.032(5) -0.009(5) 0.010(4) 0.002(5)
C22 0.042(6) 0.056(7) 0.082(8) 0.013(6) 0.015(6) 0.001(5)
C66 0.056(6) 0.103(9) 0.028(5) 0.003(5) 0.019(5) 0.027(6)
C73 0.063(6) 0.034(5) 0.034(5) -0.021(4) 0.003(5) -0.013(4)
C72 0.063(6) 0.065(7) 0.023(4) -0.007(4) 0.012(4) -0.005(5)
C17 0.103(10) 0.032(5) 0.114(11) -0.006(6) 0.085(9) -0.001(6)
C16 0.087(9) 0.051(7) 0.075(8) -0.021(6) 0.045(7) 0.005(6)
C27 0.070(7) 0.046(6) 0.030(5) 0.018(4) 0.020(5) 0.004(5)
C13 0.060(6) 0.032(5) 0.056(6) -0.013(4) 0.019(5) 0.009(4)
C48 0.049(6) 0.069(7) 0.033(5) 0.014(5) 0.015(4) 0.010(5)
C70 0.061(7) 0.096(9) 0.026(5) -0.016(6) 0.008(5) 0.022(6)
C65 0.047(6) 0.116(10) 0.029(5) 0.007(5) 0.021(4) 0.022(6)
C61 0.073(8) 0.046(6) 0.072(8) -0.003(5) 0.041(6) -0.007(6)
C40 0.056(6) 0.085(8) 0.040(5) 0.009(5) 0.029(5) -0.011(6)
C78 0.069(8) 0.075(8) 0.066(7) 0.012(6) 0.042(6) 0.017(7)
F10 0.38(2) 0.237(15) 0.146(10) -0.151(11) 0.188(13) -0.215(16)
C54 0.069(8) 0.096(10) 0.027(5) 0.004(6) -0.006(5) -0.012(7)
F27 0.184(11) 0.153(10) 0.080(6) -0.055(6) 0.017(7) -0.102(9)
C37 0.043(6) 0.067(7) 0.045(6) -0.006(5) 0.016(5) 0.002(5)
C41 0.056(6) 0.078(8) 0.032(5) 0.004(5) 0.020(5) -0.010(5)
F11 0.37(2) 0.234(17) 0.039(5) 0.007(7) 0.035(9) 0.117(16)
C23 0.067(8) 0.061(8) 0.112(11) 0.023(7) 0.050(8) 0.012(6)
C62 0.067(8) 0.040(6) 0.104(10) -0.017(6) 0.033(8) -0.003(6)
F9 0.134(9) 0.35(2) 0.070(6) 0.039(9) 0.021(6) 0.156(11)
C45 0.053(6) 0.134(12) 0.038(5) 0.017(7) 0.014(5) -0.018(7)
C42 0.048(6) 0.105(9) 0.035(5) -0.011(6) 0.024(4) -0.023(6)
B1 0.031(5) 0.071(7) 0.018(4) -0.005(5) 0.006(4) -0.005(5)
F26 0.130(10) 0.135(10) 0.151(10) -0.036(8) 0.021(8) -0.070(8)
C14 0.059(7) 0.047(6) 0.068(8) -0.006(6) 0.011(6) 0.001(5)
C53 0.071(9) 0.081(10) 0.093(10) 0.027(8) 0.034(8) 0.039(8)
F30 0.095(7) 0.42(2) 0.054(5) 0.058(8) 0.031(5) 0.133(10)
C3 0.059(7) 0.086(10) 0.093(9) 0.024(8) 0.020(7) 0.044(7)
C74 0.091(9) 0.048(6) 0.053(6) 0.007(5) 0.026(6) -0.003(6)
F25 0.160(11) 0.068(6) 0.301(18) -0.054(9) -0.150(12) 0.024(7)
C46 0.068(7) 0.122(12) 0.037(5) 0.013(6) 0.023(5) -0.030(7)
F15 0.316(17) 0.044(5) 0.324(18) -0.053(8) 0.253(16) -0.057(8)
C69 0.051(7) 0.158(15) 0.054(7) 0.031(8) 0.031(6) 0.021(8)
C6 0.086(10) 0.077(10) 0.110(12) 0.011(8) 0.027(9) 0.039(8)
C44 0.041(6) 0.155(13) 0.031(5) 0.012(7) 0.013(4) -0.012(7)
C77 0.056(8) 0.070(10) 0.096(11) -0.047(8) -0.019(8) -0.003(7)
C4 0.090(11) 0.151(17) 0.103(12) 0.011(12) 0.005(10) 0.069(12)
C5 0.124(15) 0.077(11) 0.156(18) -0.015(11) 0.004(13) 0.059(11)

loop_
_atom_type_symbol
_atom_type_description
_atom_type_scat_dispersion_real
_atom_type_scat_dispersion_imag
_atom_type_scat_source
C C 0.0033 0.0016 'International Tables Vol C Tables 4.2.6.8 and 6.1.1.4'
H H 0.0000 0.0000 'International Tables Vol C Tables 4.2.6.8 and 6.1.1.4'
B B 0.0013 0.0007 'International Tables Vol C Tables 4.2.6.8 and 6.1.1.4'
F F 0.0171 0.0103 'International Tables Vol C Tables 4.2.6.8 and 6.1.1.4'
N N 0.0061 0.0033 'International Tables Vol C Tables 4.2.6.8 and 6.1.1.4'
Ru Ru -1.2594 0.8363 'International Tables Vol C Tables 4.2.6.8 and 6.1.1.4'

loop_
_geom_angle_atom_site_label_1
_geom_angle_atom_site_label_2
_geom_angle_atom_site_label_3
_geom_angle
_geom_angle_site_symmetry_1
_geom_angle_site_symmetry_3
_geom_angle_publ_flag
N4 Ru1 N6 161.7(3) . . ?
N4 Ru1 N3 87.6(3) . . ?
N2 Ru1 N4 99.8(3) . . ?
N2 Ru1 N6 98.4(3) . . ?
N2 Ru1 N3 81.9(3) . . ?
N5 Ru1 N4 80.6(3) . . ?
N5 Ru1 N2 179.5(3) . . ?
N5 Ru1 N6 81.1(3) . . ?
N5 Ru1 N1 99.7(3) . . ?
N5 Ru1 N3 97.9(3) . . ?
N1 Ru1 N4 94.4(3) . . ?
N1 Ru1 N2 80.5(3) . . ?
N1 Ru1 N6 87.2(3) . . ?
N1 Ru1 N3 162.4(3) . . ?
N3 Ru1 N6 96.3(3) . . ?
C24 N4 Ru1 129.4(6) . . ?
C24 N4 C32 118.2(7) . . ?
C32 N4 Ru1 112.1(5) . . ?
C10 N2 Ru1 116.0(5) . . ?
C10 N2 C20 131.2(7) . . ?
C20 N2 Ru1 112.7(5) . . ?
C38 N6 Ru1 128.5(6) . . ?
C38 N6 C42 119.8(8) . . ?
C42 N6 Ru1 111.6(6) . . ?
C33 N5 Ru1 115.3(5) . . ?
C33 N5 C43 129.3(8) . . ?
C43 N5 Ru1 115.2(6) . . ?
C9 N1 Ru1 112.7(6) . . ?
C1 N1 Ru1 129.2(7) . . ?
C1 N1 C9 118.1(9) . . ?
N4 C24 H24 117.9 . . ?
N4 C24 C25 124.1(8) . . ?
C25 C24 H24 117.9 . . ?
N2 C10 C11 128.8(8) . . ?
N2 C10 C9 113.5(8) . . ?
C11 C10 C9 117.6(9) . . ?
C19 N3 Ru1 111.9(6) . . ?
C15 N3 Ru1 129.4(7) . . ?
C15 N3 C19 118.6(9) . . ?
C63 C68 H68 119.0 . . ?
C67 C68 H68 119.0 . . ?
C67 C68 C63 121.9(8) . . ?
C57 C56 H56 118.5 . . ?
C55 C56 H56 118.5 . . ?
C55 C56 C57 123.0(9) . . ?
C32 C31 C30 120.6(8) . . ?
C32 C31 C36 118.6(7) . . ?
C36 C31 C30 120.8(8) . . ?
N2 C20 C19 114.7(7) . . ?
N2 C20 C21 125.9(8) . . ?
C21 C20 C19 119.3(8) . . ?
C52 C47 C48 115.3(8) . . ?
C52 C47 B1 123.5(9) . . ?
C48 C47 B1 120.8(9) . . ?
N4 C32 C33 115.6(8) . . ?
C31 C32 N4 122.0(7) . . ?
C31 C32 C33 122.3(8) . . ?
C56 C57 C61 119.8(8) . . ?
C58 C57 C56 119.0(9) . . ?
C58 C57 C61 121.2(9) . . ?
C24 C25 C30 119.1(8) . . ?
C24 C25 C26 121.6(9) . . ?
C26 C25 C30 119.3(9) . . ?
C25 C30 C31 116.0(8) . . ?
C29 C30 C31 126.1(9) . . ?
C29 C30 C25 117.9(8) . . ?
N5 C33 C32 113.8(8) . . ?
C34 C33 N5 128.5(8) . . ?
C34 C33 C32 117.6(9) . . ?
C68 C63 B1 121.9(8) . . ?
C64 C63 C68 114.1(8) . . ?
C64 C63 B1 123.4(7) . . ?
C31 C36 H36 120.4 . . ?
C35 C36 C31 119.2(8) . . ?
C35 C36 H36 120.4 . . ?
C9 C8 C7 118.3(10) . . ?
C13 C8 C9 116.3(8) . . ?
C13 C8 C7 125.4(10) . . ?
C76 C71 C72 114.2(9) . . ?
C76 C71 B1 120.6(8) . . ?
C72 C71 B1 124.7(8) . . ?
C47 C52 H52 118.9 . . ?
C47 C52 C51 122.1(10) . . ?
C51 C52 H52 118.9 . . ?
C10 C11 H11 119.8 . . ?
C10 C11 C12 120.3(9) . . ?
C12 C11 H11 119.8 . . ?
C71 C76 H76 118.0 . . ?
C71 C76 C75 124.0(9) . . ?
C75 C76 H76 118.0 . . ?
C52 C51 C54 118.6(11) . . ?
C50 C51 C52 122.0(10) . . ?
C50 C51 C54 119.4(10) . . ?
C57 C58 H58 120.1 . . ?
C57 C58 C59 119.9(10) . . ?
C59 C58 H58 120.1 . . ?
C30 C29 H29 119.6 . . ?
C28 C29 C30 120.8(10) . . ?
C28 C29 H29 119.6 . . ?
N3 C19 C20 118.0(8) . . ?
N3 C19 C18 122.4(9) . . ?
C20 C19 C18 119.5(9) . . ?
C36 C35 C34 121.2(9) . . ?
C36 C35 C37 120.4(9) . . ?
C34 C35 C37 118.2(9) . . ?
C56 C55 C60 116.0(9) . . ?
C56 C55 B1 122.9(8) . . ?
C60 C55 B1 120.7(8) . . ?
N1 C9 C10 115.7(9) . . ?
C8 C9 N1 121.5(8) . . ?
C8 C9 C10 122.8(9) . . ?
C76 C75 C78 121.0(10) . . ?
C74 C75 C76 120.2(10) . . ?
C74 C75 C78 118.5(10) . . ?
N6 C38 H38 118.8 . . ?
N6 C38 C39 122.4(9) . . ?
C39 C38 H38 118.8 . . ?
N5 C43 C42 113.0(8) . . ?
C44 C43 N5 128.1(10) . . ?
C44 C43 C42 118.9(9) . . ?
C68 C67 C66 121.6(8) . . ?
C68 C67 C70 119.5(9) . . ?
C66 C67 C70 119.0(9) . . ?
C55 C60 H60 119.9 . . ?
C59 C60 C55 120.1(9) . . ?
C59 C60 H60 119.9 . . ?
C25 C26 H26 119.2 . . ?
C27 C26 C25 121.6(10) . . ?
C27 C26 H26 119.2 . . ?
N3 C15 H15 118.2 . . ?
N3 C15 C16 123.5(11) . . ?
C16 C15 H15 118.2 . . ?
C20 C21 H21 121.0 . . ?
C20 C21 C22 118.0(9) . . ?
C22 C21 H21 121.0 . . ?
C63 C64 H64 118.1 . . ?
C65 C64 C63 123.9(9) . . ?
C65 C64 H64 118.1 . . ?
C51 C50 H50 121.0 . . ?
C51 C50 C49 117.9(9) . . ?
C49 C50 H50 121.0 . . ?
C11 C12 C14 119.8(9) . . ?
C13 C12 C11 120.9(9) . . ?
C13 C12 C14 119.2(9) . . ?
C58 C59 C60 122.0(9) . . ?
C58 C59 C62 121.6(10) . . ?
C60 C59 C62 116.3(10) . . ?
C29 C28 H28 119.1 . . ?
C29 C28 C27 121.8(10) . . ?
C27 C28 H28 119.1 . . ?
C2 C7 C8 118.9(11) . . ?
C2 C7 C6 120.0(11) . . ?
C6 C7 C8 121.0(13) . . ?
C7 C2 C1 119.2(10) . . ?
C7 C2 C3 122.8(12) . . ?
C3 C2 C1 118.0(12) . . ?
C38 C39 H39 120.4 . . ?
C40 C39 C38 119.2(9) . . ?
C40 C39 H39 120.4 . . ?
C33 C34 C35 120.5(8) . . ?
C33 C34 H34 119.8 . . ?
C35 C34 H34 119.8 . . ?
C17 C18 C19 115.3(11) . . ?
C23 C18 C19 119.1(10) . . ?
C23 C18 C17 125.6(11) . . ?
C50 C49 C48 120.8(10) . . ?
C50 C49 C53 121.2(10) . . ?
C48 C49 C53 117.9(11) . . ?
N1 C1 C2 123.8(10) . . ?
N1 C1 H1 118.1 . . ?
C2 C1 H1 118.1 . . ?
C21 C22 H22 118.6 . . ?
C23 C22 C21 122.8(11) . . ?
C23 C22 H22 118.6 . . ?
C67 C66 H66 121.2 . . ?
C65 C66 C67 117.6(9) . . ?
C65 C66 H66 121.2 . . ?
C72 C73 C74 120.6(9) . . ?
C72 C73 C77 120.4(10) . . ?
C74 C73 C77 118.7(10) . . ?
C71 C72 H72 118.4 . . ?
C73 C72 C71 123.3(10) . . ?
C73 C72 H72 118.4 . . ?
C18 C17 H17 119.5 . . ?
C16 C17 C18 121.1(11) . . ?
C16 C17 H17 119.5 . . ?
C15 C16 H16 120.5 . . ?
C17 C16 C15 118.9(11) . . ?
C17 C16 H16 120.5 . . ?
C26 C27 C28 118.2(9) . . ?
C26 C27 H27 120.9 . . ?
C28 C27 H27 120.9 . . ?
C8 C13 H13 119.1 . . ?
C12 C13 C8 121.9(9) . . ?
C12 C13 H13 119.1 . . ?
C47 C48 H48 119.1 . . ?
C49 C48 C47 121.7(10) . . ?
C49 C48 H48 119.1 . . ?
F23 C70 F22 101.0(10) . . ?
F23 C70 C67 114.4(8) . . ?
F22 C70 C67 109.7(10) . . ?
F24 C70 F23 110.5(12) . . ?
F24 C70 F22 104.3(10) . . ?
F24 C70 C67 115.4(9) . . ?
C64 C65 C66 120.7(10) . . ?
C64 C65 C69 121.0(10) . . ?
C66 C65 C69 118.2(9) . . ?
F18 C61 C57 110.4(10) . . ?
F16 C61 F18 103.8(10) . . ?
F16 C61 C57 115.4(9) . . ?
F17 C61 F18 105.8(12) . . ?
F17 C61 F16 105.9(12) . . ?
F17 C61 C57 114.7(10) . . ?
C39 C40 H40 120.4 . . ?
C39 C40 C41 119.2(9) . . ?
C41 C40 H40 120.4 . . ?
F28 C78 C75 112.3(10) . . ?
F29 C78 F28 101.6(10) . . ?
F29 C78 C75 113.6(10) . . ?
F30 C78 F28 107.6(12) . . ?
F30 C78 F29 106.6(14) . . ?
F30 C78 C75 114.1(10) . . ?
F12 C54 C51 114.6(10) . . ?
F10 C54 C51 117.8(13) . . ?
F10 C54 F12 106.4(16) . . ?
F10 C54 F11 107.3(13) . . ?
F11 C54 C51 112.7(13) . . ?
F11 C54 F12 95.6(15) . . ?
F5 C37 C35 112.4(8) . . ?
F6 C37 F5 104.3(8) . . ?
F6 C37 F4 106.1(9) . . ?
F6 C37 C35 115.1(10) . . ?
F4 C37 F5 104.7(9) . . ?
F4 C37 C35 113.3(9) . . ?
C42 C41 C40 118.0(9) . . ?
C42 C41 C46 118.6(9) . . ?
C46 C41 C40 123.3(9) . . ?
C18 C23 H23 119.5 . . ?
C22 C23 C18 121.1(11) . . ?
C22 C23 H23 119.5 . . ?
F13 C62 C59 114.6(10) . . ?
F13 C62 F15 103.1(12) . . ?
F14 C62 F13 106.3(12) . . ?
F14 C62 C59 114.9(11) . . ?
F14 C62 F15 104.8(13) . . ?
F15 C62 C59 112.1(11) . . ?
C46 C45 H45 119.6 . . ?
C46 C45 C44 120.7(10) . . ?
C44 C45 H45 119.6 . . ?
N6 C42 C43 118.3(9) . . ?
N6 C42 C41 121.3(9) . . ?
C41 C42 C43 120.4(9) . . ?
C47 B1 C71 111.7(8) . . ?
C47 B1 C55 104.7(7) . . ?
C63 B1 C47 113.1(8) . . ?
C63 B1 C71 103.0(7) . . ?
C63 B1 C55 115.0(7) . . ?
C55 B1 C71 109.6(7) . . ?
F3 C14 F2 101.1(11) . . ?
F3 C14 C12 113.4(10) . . ?
F2 C14 C12 109.2(10) . . ?
F1 C14 F3 114.1(13) . . ?
F1 C14 F2 106.0(12) . . ?
F1 C14 C12 112.1(10) . . ?
F8 C53 C49 112.9(12) . . ?
F7 C53 F8 102.2(13) . . ?
F7 C53 C49 115.3(12) . . ?
F7 C53 F9 108.0(13) . . ?
F9 C53 F8 105.1(14) . . ?
F9 C53 C49 112.3(13) . . ?
C2 C3 H3 121.5 . . ?
C4 C3 C2 117.1(15) . . ?
C4 C3 H3 121.5 . . ?
C75 C74 C73 117.5(10) . . ?
C75 C74 H74 121.2 . . ?
C73 C74 H74 121.2 . . ?
C41 C46 H46 119.5 . . ?
C45 C46 C41 121.0(10) . . ?
C45 C46 H46 119.5 . . ?
F20 C69 C65 113.8(10) . . ?
F19 C69 F20 107.3(14) . . ?
F19 C69 C65 112.2(9) . . ?
F21 C69 F20 105.3(10) . . ?
F21 C69 F19 105.9(12) . . ?
F21 C69 C65 111.8(14) . . ?
C7 C6 H6 122.1 . . ?
C7 C6 C5 115.7(16) . . ?
C5 C6 H6 122.1 . . ?
C43 C44 C45 120.2(11) . . ?
C43 C44 H44 119.9 . . ?
C45 C44 H44 119.9 . . ?
F27 C77 C73 111.3(15) . . ?
F26 C77 C73 116.2(13) . . ?
F26 C77 F27 95.7(12) . . ?
F25 C77 C73 115.0(12) . . ?
F25 C77 F27 105.3(16) . . ?
F25 C77 F26 111(2) . . ?
C3 C4 H4 119.4 . . ?
C5 C4 C3 121.3(14) . . ?
C5 C4 H4 119.4 . . ?
C6 C5 H5 118.7 . . ?
C4 C5 C6 122.6(15) . . ?
C4 C5 H5 118.7 . . ?

loop_
_geom_bond_atom_site_label_1
_geom_bond_atom_site_label_2
_geom_bond_distance
_geom_bond_site_symmetry_2
_geom_bond_publ_flag
Ru1 N4 2.044(7) . ?
Ru1 N2 2.011(7) . ?
Ru1 N6 2.062(8) . ?
Ru1 N5 1.992(7) . ?
Ru1 N1 2.004(8) . ?
Ru1 N3 2.047(9) . ?
N4 C24 1.321(10) . ?
N4 C32 1.400(11) . ?
N2 C10 1.358(11) . ?
N2 C20 1.403(11) . ?
N6 C38 1.312(12) . ?
N6 C42 1.382(12) . ?
F5 C37 1.364(12) . ?
F6 C37 1.312(12) . ?
F20 C69 1.357(16) . ?
N5 C33 1.378(12) . ?
N5 C43 1.420(11) . ?
F4 C37 1.329(13) . ?
F23 C70 1.309(13) . ?
N1 C9 1.423(12) . ?
N1 C1 1.320(12) . ?
C24 H24 0.9500 . ?
C24 C25 1.405(13) . ?
F28 C78 1.336(13) . ?
F8 C53 1.327(18) . ?
C10 C11 1.380(12) . ?
C10 C9 1.435(12) . ?
F22 C70 1.415(15) . ?
N3 C19 1.351(13) . ?
N3 C15 1.316(12) . ?
F3 C14 1.291(13) . ?
F18 C61 1.334(14) . ?
F13 C62 1.295(14) . ?
F16 C61 1.305(13) . ?
F2 C14 1.346(14) . ?
C68 H68 0.9500 . ?
C68 C63 1.425(11) . ?
C68 C67 1.381(12) . ?
C56 H56 0.9500 . ?
C56 C57 1.410(13) . ?
C56 C55 1.371(12) . ?
C31 C32 1.367(12) . ?
C31 C30 1.449(11) . ?
C31 C36 1.434(12) . ?
F24 C70 1.272(13) . ?
C20 C19 1.437(13) . ?
C20 C21 1.421(13) . ?
C47 C52 1.378(13) . ?
C47 C48 1.411(14) . ?
C47 B1 1.644(13) . ?
C32 C33 1.448(11) . ?
C57 C58 1.349(14) . ?
C57 C61 1.484(14) . ?
C25 C30 1.431(13) . ?
C25 C26 1.427(12) . ?
F29 C78 1.291(15) . ?
C30 C29 1.387(13) . ?
C33 C34 1.377(13) . ?
C63 C64 1.395(13) . ?
C63 B1 1.619(12) . ?
C36 H36 0.9500 . ?
C36 C35 1.388(12) . ?
C8 C9 1.411(14) . ?
C8 C7 1.450(13) . ?
C8 C13 1.400(14) . ?
C71 C76 1.372(12) . ?
C71 C72 1.403(13) . ?
C71 B1 1.661(15) . ?
C52 H52 0.9500 . ?
C52 C51 1.396(13) . ?
C11 H11 0.9500 . ?
C11 C12 1.406(13) . ?
F19 C69 1.316(15) . ?
C76 H76 0.9500 . ?
C76 C75 1.390(14) . ?
C51 C50 1.363(16) . ?
C51 C54 1.501(16) . ?
C58 H58 0.9500 . ?
C58 C59 1.366(15) . ?
C29 H29 0.9500 . ?
C29 C28 1.366(13) . ?
F7 C53 1.311(17) . ?
C19 C18 1.437(14) . ?
C35 C34 1.413(13) . ?
C35 C37 1.463(14) . ?
C55 C60 1.424(13) . ?
C55 B1 1.649(14) . ?
F21 C69 1.303(18) . ?
F14 C62 1.278(16) . ?
F17 C61 1.267(14) . ?
C75 C78 1.506(15) . ?
C75 C74 1.372(15) . ?
C38 H38 0.9500 . ?
C38 C39 1.402(13) . ?
C43 C42 1.426(14) . ?
C43 C44 1.384(14) . ?
C67 C66 1.388(14) . ?
C67 C70 1.500(13) . ?
C60 H60 0.9500 . ?
C60 C59 1.371(14) . ?
C26 H26 0.9500 . ?
C26 C27 1.332(14) . ?
C15 H15 0.9500 . ?
C15 C16 1.393(16) . ?
C21 H21 0.9500 . ?
C21 C22 1.436(14) . ?
C64 H64 0.9500 . ?
C64 C65 1.377(13) . ?
C50 H50 0.9500 . ?
C50 C49 1.365(15) . ?
F1 C14 1.265(15) . ?
F12 C54 1.308(17) . ?
C12 C13 1.380(13) . ?
C12 C14 1.510(15) . ?
C59 C62 1.511(14) . ?
C28 H28 0.9500 . ?
C28 C27 1.426(15) . ?
C7 C2 1.386(17) . ?
C7 C6 1.423(19) . ?
C2 C1 1.431(15) . ?
C2 C3 1.409(15) . ?
C39 H39 0.9500 . ?
C39 C40 1.378(14) . ?
C34 H34 0.9500 . ?
C18 C17 1.418(15) . ?
C18 C23 1.411(17) . ?
C49 C48 1.409(13) . ?
C49 C53 1.468(17) . ?
C1 H1 0.9500 . ?
C22 H22 0.9500 . ?
C22 C23 1.336(17) . ?
C66 H66 0.9500 . ?
C66 C65 1.380(14) . ?
C73 C72 1.368(14) . ?
C73 C74 1.395(15) . ?
C73 C77 1.509(15) . ?
C72 H72 0.9500 . ?
C17 H17 0.9500 . ?
C17 C16 1.347(18) . ?
C16 H16 0.9500 . ?
C27 H27 0.9500 . ?
C13 H13 0.9500 . ?
C48 H48 0.9500 . ?
C65 C69 1.520(16) . ?
C40 H40 0.9500 . ?
C40 C41 1.425(14) . ?
C78 F30 1.255(14) . ?
F10 C54 1.209(16) . ?
C54 F11 1.296(17) . ?
F27 C77 1.305(19) . ?
C41 C42 1.392(13) . ?
C41 C46 1.415(15) . ?
C23 H23 0.9500 . ?
C62 F15 1.326(16) . ?
F9 C53 1.316(15) . ?
C45 H45 0.9500 . ?
C45 C46 1.355(15) . ?
C45 C44 1.402(14) . ?
F26 C77 1.28(2) . ?
C3 H3 0.9500 . ?
C3 C4 1.39(2) . ?
C74 H74 0.9500 . ?
F25 C77 1.193(16) . ?
C46 H46 0.9500 . ?
C6 H6 0.9500 . ?
C6 C5 1.43(2) . ?
C44 H44 0.9500 . ?
C4 H4 0.9500 . ?
C4 C5 1.37(3) . ?
C5 H5 0.9500 . ?

loop_
_geom_torsion_atom_site_label_1
_geom_torsion_atom_site_label_2
_geom_torsion_atom_site_label_3
_geom_torsion_atom_site_label_4
_geom_torsion
_geom_torsion_site_symmetry_1
_geom_torsion_site_symmetry_2
_geom_torsion_site_symmetry_3
_geom_torsion_site_symmetry_4
_geom_torsion_publ_flag
Ru1 N4 C24 C25 173.6(6) . . . . ?
Ru1 N4 C32 C31 -174.2(6) . . . . ?
Ru1 N4 C32 C33 7.7(9) . . . . ?
Ru1 N2 C10 C11 165.3(7) . . . . ?
Ru1 N2 C10 C9 -11.8(9) . . . . ?
Ru1 N2 C20 C19 -7.7(9) . . . . ?
Ru1 N2 C20 C21 168.6(7) . . . . ?
Ru1 N6 C38 C39 176.1(8) . . . . ?
Ru1 N6 C42 C43 5.5(14) . . . . ?
Ru1 N6 C42 C41 -177.2(10) . . . . ?
Ru1 N5 C33 C32 -14.6(10) . . . . ?
Ru1 N5 C33 C34 163.6(9) . . . . ?
Ru1 N5 C43 C42 -7.7(13) . . . . ?
Ru1 N5 C43 C44 172.8(12) . . . . ?
Ru1 N1 C9 C10 5.9(9) . . . . ?
Ru1 N1 C9 C8 -173.4(7) . . . . ?
Ru1 N1 C1 C2 175.9(7) . . . . ?
Ru1 N3 C19 C20 5.3(10) . . . . ?
Ru1 N3 C19 C18 -173.3(7) . . . . ?
Ru1 N3 C15 C16 174.9(8) . . . . ?
N4 C24 C25 C30 0.0(13) . . . . ?
N4 C24 C25 C26 178.3(8) . . . . ?
N4 C32 C33 N5 4.1(12) . . . . ?
N4 C32 C33 C34 -174.3(9) . . . . ?
N2 C10 C11 C12 178.8(8) . . . . ?
N2 C10 C9 N1 3.7(10) . . . . ?
N2 C10 C9 C8 -177.0(8) . . . . ?
N2 C20 C19 N3 1.5(11) . . . . ?
N2 C20 C19 C18 -179.8(8) . . . . ?
N2 C20 C21 C22 178.4(9) . . . . ?
N6 C38 C39 C40 -0.9(17) . . . . ?
N5 C33 C34 C35 178.7(10) . . . . ?
N5 C43 C42 N6 1.2(17) . . . . ?
N5 C43 C42 C41 -176.1(11) . . . . ?
N5 C43 C44 C45 179.7(13) . . . . ?
C24 N4 C32 C31 1.3(12) . . . . ?
C24 N4 C32 C33 -176.7(8) . . . . ?
C24 C25 C30 C31 0.8(11) . . . . ?
C24 C25 C30 C29 -177.5(8) . . . . ?
C24 C25 C26 C27 176.5(9) . . . . ?
C10 N2 C20 C19 168.9(8) . . . . ?
C10 N2 C20 C21 -14.7(14) . . . . ?
C10 C11 C12 C13 0.9(15) . . . . ?
C10 C11 C12 C14 178.2(9) . . . . ?
N3 C19 C18 C17 -3.1(13) . . . . ?
N3 C19 C18 C23 177.8(9) . . . . ?
N3 C15 C16 C17 -1.5(18) . . . . ?
C68 C63 C64 C65 5.8(16) . . . . ?
C68 C63 B1 C47 -154.6(8) . . . . ?
C68 C63 B1 C71 84.7(10) . . . . ?
C68 C63 B1 C55 -34.4(13) . . . . ?
C68 C67 C66 C65 1.9(17) . . . . ?
C68 C67 C70 F23 -12.2(17) . . . . ?
C68 C67 C70 F22 -124.8(11) . . . . ?
C68 C67 C70 F24 117.7(13) . . . . ?
C56 C57 C58 C59 -0.3(14) . . . . ?
C56 C57 C61 F18 65.9(13) . . . . ?
C56 C57 C61 F16 -176.8(10) . . . . ?
C56 C57 C61 F17 -53.4(15) . . . . ?
C56 C55 C60 C59 -0.6(12) . . . . ?
C56 C55 B1 C47 -88.4(10) . . . . ?
C56 C55 B1 C63 146.9(8) . . . . ?
C56 C55 B1 C71 31.5(11) . . . . ?
C31 C32 C33 N5 -173.9(8) . . . . ?
C31 C32 C33 C34 7.7(14) . . . . ?
C31 C30 C29 C28 178.0(9) . . . . ?
C31 C36 C35 C34 5.8(13) . . . . ?
C31 C36 C35 C37 179.7(8) . . . . ?
C20 N2 C10 C11 -11.3(15) . . . . ?
C20 N2 C10 C9 171.7(8) . . . . ?
C20 C19 C18 C17 178.3(8) . . . . ?
C20 C19 C18 C23 -0.8(14) . . . . ?
C20 C21 C22 C23 4.7(17) . . . . ?
C47 C52 C51 C50 0.7(15) . . . . ?
C47 C52 C51 C54 -177.2(10) . . . . ?
C32 N4 C24 C25 -1.1(13) . . . . ?
C32 C31 C30 C25 -0.6(11) . . . . ?
C32 C31 C30 C29 177.6(8) . . . . ?
C32 C31 C36 C35 -1.3(12) . . . . ?
C32 C33 C34 C35 -3.1(15) . . . . ?
C57 C56 C55 C60 0.6(12) . . . . ?
C57 C56 C55 B1 173.0(8) . . . . ?
C57 C58 C59 C60 0.3(15) . . . . ?
C57 C58 C59 C62 177.9(10) . . . . ?
C25 C30 C29 C28 -3.9(13) . . . . ?
C25 C26 C27 C28 5.5(15) . . . . ?
C30 C31 C32 N4 -0.5(12) . . . . ?
C30 C31 C32 C33 177.4(8) . . . . ?
C30 C31 C36 C35 175.8(8) . . . . ?
C30 C25 C26 C27 -5.2(13) . . . . ?
C30 C29 C28 C27 4.5(15) . . . . ?
C33 N5 C43 C42 166.5(10) . . . . ?
C33 N5 C43 C44 -13(2) . . . . ?
C63 C68 C67 C66 -2.4(15) . . . . ?
C63 C68 C67 C70 179.9(9) . . . . ?
C63 C64 C65 C66 -7(2) . . . . ?
C63 C64 C65 C69 178.7(12) . . . . ?
C36 C31 C32 N4 176.7(7) . . . . ?
C36 C31 C32 C33 -5.4(13) . . . . ?
C36 C31 C30 C25 -177.7(7) . . . . ?
C36 C31 C30 C29 0.5(13) . . . . ?
C36 C35 C34 C33 -3.4(15) . . . . ?
C36 C35 C37 F5 130.4(10) . . . . ?
C36 C35 C37 F6 -110.4(11) . . . . ?
C36 C35 C37 F4 11.9(14) . . . . ?
C8 C7 C2 C1 -0.3(16) . . . . ?
C8 C7 C2 C3 -179.7(11) . . . . ?
C8 C7 C6 C5 176.7(15) . . . . ?
C71 C76 C75 C78 -176.1(9) . . . . ?
C71 C76 C75 C74 -1.2(15) . . . . ?
C52 C47 C48 C49 3.5(14) . . . . ?
C52 C47 B1 C63 -159.1(9) . . . . ?
C52 C47 B1 C71 -43.5(12) . . . . ?
C52 C47 B1 C55 75.0(11) . . . . ?
C52 C51 C50 C49 1.6(16) . . . . ?
C52 C51 C54 F12 -39.4(17) . . . . ?
C52 C51 C54 F10 86.9(19) . . . . ?
C52 C51 C54 F11 -147.3(15) . . . . ?
C11 C10 C9 N1 -173.8(7) . . . . ?
C11 C10 C9 C8 5.5(13) . . . . ?
C11 C12 C13 C8 1.4(16) . . . . ?
C11 C12 C14 F3 163.3(11) . . . . ?
C11 C12 C14 F2 51.5(15) . . . . ?
C11 C12 C14 F1 -65.7(15) . . . . ?
C76 C71 C72 C73 -2.4(14) . . . . ?
C76 C71 B1 C47 163.0(8) . . . . ?
C76 C71 B1 C63 -75.4(10) . . . . ?
C76 C71 B1 C55 47.4(10) . . . . ?
C76 C75 C78 F28 -149.6(10) . . . . ?
C76 C75 C78 F29 -35.0(15) . . . . ?
C76 C75 C78 F30 87.6(16) . . . . ?
C76 C75 C74 C73 2.6(16) . . . . ?
C51 C50 C49 C48 -1.3(16) . . . . ?
C51 C50 C49 C53 -178.7(12) . . . . ?
C58 C57 C61 F18 -113.6(11) . . . . ?
C58 C57 C61 F16 3.6(16) . . . . ?
C58 C57 C61 F17 127.1(12) . . . . ?
C58 C59 C62 F13 140.1(12) . . . . ?
C58 C59 C62 F14 -96.4(15) . . . . ?
C58 C59 C62 F15 23.1(18) . . . . ?
C29 C28 C27 C26 -5.1(16) . . . . ?
C19 N3 C15 C16 -0.6(15) . . . . ?
C19 C20 C21 C22 -5.4(14) . . . . ?
C19 C18 C17 C16 0.9(15) . . . . ?
C19 C18 C23 C22 0.0(17) . . . . ?
C55 C56 C57 C58 -0.2(13) . . . . ?
C55 C56 C57 C61 -179.7(9) . . . . ?
C55 C60 C59 C58 0.1(14) . . . . ?
C55 C60 C59 C62 -177.5(9) . . . . ?
C9 N1 C1 C2 -1.8(14) . . . . ?
C9 C10 C11 C12 -4.2(12) . . . . ?
C9 C8 C7 C2 3.0(15) . . . . ?
C9 C8 C7 C6 179.0(12) . . . . ?
C9 C8 C13 C12 -0.2(15) . . . . ?
C38 N6 C42 C43 -177.4(11) . . . . ?
C38 N6 C42 C41 -0.2(17) . . . . ?
C38 C39 C40 C41 2.9(18) . . . . ?
C43 N5 C33 C32 171.3(10) . . . . ?
C43 N5 C33 C34 -10.5(18) . . . . ?
C67 C68 C63 C64 -1.4(13) . . . . ?
C67 C68 C63 B1 -172.4(9) . . . . ?
C67 C66 C65 C64 2.4(19) . . . . ?
C67 C66 C65 C69 177.3(12) . . . . ?
C60 C55 B1 C47 83.6(9) . . . . ?
C60 C55 B1 C63 -41.0(11) . . . . ?
C60 C55 B1 C71 -156.5(7) . . . . ?
C60 C59 C62 F13 -42.2(16) . . . . ?
C60 C59 C62 F14 81.3(15) . . . . ?
C60 C59 C62 F15 -159.3(12) . . . . ?
C26 C25 C30 C31 -177.5(7) . . . . ?
C26 C25 C30 C29 4.2(12) . . . . ?
C15 N3 C19 C20 -178.4(8) . . . . ?
C15 N3 C19 C18 3.0(13) . . . . ?
C21 C20 C19 N3 -175.1(8) . . . . ?
C21 C20 C19 C18 3.6(13) . . . . ?
C21 C22 C23 C18 -2(2) . . . . ?
C64 C63 B1 C47 35.2(14) . . . . ?
C64 C63 B1 C71 -85.5(10) . . . . ?
C64 C63 B1 C55 155.3(9) . . . . ?
C64 C65 C69 F20 120.9(13) . . . . ?
C64 C65 C69 F19 -1(2) . . . . ?
C64 C65 C69 F21 -120.0(14) . . . . ?
C50 C51 C54 F12 142.6(13) . . . . ?
C50 C51 C54 F10 -91.1(19) . . . . ?
C50 C51 C54 F11 35(2) . . . . ?
C50 C49 C48 C47 -1.3(16) . . . . ?
C50 C49 C53 F8 -123.0(13) . . . . ?
C50 C49 C53 F7 120.0(14) . . . . ?
C50 C49 C53 F9 -4(2) . . . . ?
C7 C8 C9 N1 -5.3(14) . . . . ?
C7 C8 C9 C10 175.5(9) . . . . ?
C7 C8 C13 C12 -178.9(10) . . . . ?
C7 C2 C1 N1 -0.3(16) . . . . ?
C7 C2 C3 C4 -2(2) . . . . ?
C7 C6 C5 C4 8(3) . . . . ?
C2 C7 C6 C5 -7(2) . . . . ?
C2 C3 C4 C5 2(3) . . . . ?
C39 C40 C41 C42 -3.4(18) . . . . ?
C39 C40 C41 C46 -179.2(13) . . . . ?
C34 C35 C37 F5 -55.5(13) . . . . ?
C34 C35 C37 F6 63.7(13) . . . . ?
C34 C35 C37 F4 -174.0(9) . . . . ?
C18 C17 C16 C15 1.3(18) . . . . ?
C1 N1 C9 C10 -176.0(8) . . . . ?
C1 N1 C9 C8 4.7(13) . . . . ?
C1 C2 C3 C4 179.0(14) . . . . ?
C66 C67 C70 F23 170.0(12) . . . . ?
C66 C67 C70 F22 57.4(13) . . . . ?
C66 C67 C70 F24 -60.1(18) . . . . ?
C66 C65 C69 F20 -53.9(19) . . . . ?
C66 C65 C69 F19 -176.1(13) . . . . ?
C66 C65 C69 F21 65.2(16) . . . . ?
C72 C71 C76 C75 0.9(13) . . . . ?
C72 C71 B1 C47 -25.6(12) . . . . ?
C72 C71 B1 C63 96.1(9) . . . . ?
C72 C71 B1 C55 -141.1(8) . . . . ?
C72 C73 C74 C75 -4.0(17) . . . . ?
C72 C73 C77 F27 59.3(19) . . . . ?
C72 C73 C77 F26 -49(2) . . . . ?
C72 C73 C77 F25 178.9(19) . . . . ?
C17 C18 C23 C22 -179.1(11) . . . . ?
C13 C8 C9 N1 176.0(8) . . . . ?
C13 C8 C9 C10 -3.3(14) . . . . ?
C13 C8 C7 C2 -178.4(11) . . . . ?
C13 C8 C7 C6 -2.3(19) . . . . ?
C13 C12 C14 F3 -19.4(17) . . . . ?
C13 C12 C14 F2 -131.2(11) . . . . ?
C13 C12 C14 F1 111.6(14) . . . . ?
C48 C47 C52 C51 -3.2(14) . . . . ?
C48 C47 B1 C63 28.9(13) . . . . ?
C48 C47 B1 C71 144.5(9) . . . . ?
C48 C47 B1 C55 -97.0(10) . . . . ?
C48 C49 C53 F8 59.6(16) . . . . ?
C48 C49 C53 F7 -57.5(18) . . . . ?
C48 C49 C53 F9 178.2(14) . . . . ?
C70 C67 C66 C65 179.6(11) . . . . ?
C61 C57 C58 C59 179.2(10) . . . . ?
C40 C41 C42 N6 2.1(19) . . . . ?
C40 C41 C42 C43 179.3(12) . . . . ?
C40 C41 C46 C45 178.1(14) . . . . ?
C78 C75 C74 C73 177.6(10) . . . . ?
C54 C51 C50 C49 179.5(11) . . . . ?
C37 C35 C34 C33 -177.5(10) . . . . ?
C23 C18 C17 C16 180.0(12) . . . . ?
C42 N6 C38 C39 -0.4(16) . . . . ?
C42 C43 C44 C45 0(2) . . . . ?
C42 C41 C46 C45 2(2) . . . . ?
B1 C47 C52 C51 -175.6(9) . . . . ?
B1 C47 C48 C49 176.1(9) . . . . ?
B1 C63 C64 C65 176.7(11) . . . . ?
B1 C71 C76 C75 173.3(8) . . . . ?
B1 C71 C72 C73 -174.3(9) . . . . ?
B1 C55 C60 C59 -173.2(8) . . . . ?
C14 C12 C13 C8 -175.9(10) . . . . ?
C53 C49 C48 C47 176.1(11) . . . . ?
C3 C2 C1 N1 179.1(10) . . . . ?
C3 C4 C5 C6 -6(4) . . . . ?
C74 C75 C78 F28 35.4(14) . . . . ?
C74 C75 C78 F29 150.1(12) . . . . ?
C74 C75 C78 F30 -87.4(16) . . . . ?
C74 C73 C72 C71 4.0(17) . . . . ?
C74 C73 C77 F27 -126.1(14) . . . . ?
C74 C73 C77 F26 125.9(15) . . . . ?
C74 C73 C77 F25 -6(3) . . . . ?
C46 C41 C42 N6 178.1(12) . . . . ?
C46 C41 C42 C43 -5(2) . . . . ?
C46 C45 C44 C43 -3(2) . . . . ?
C6 C7 C2 C1 -176.3(12) . . . . ?
C6 C7 C2 C3 4(2) . . . . ?
C44 C43 C42 N6 -179.3(12) . . . . ?
C44 C43 C42 C41 3(2) . . . . ?
C44 C45 C46 C41 1(2) . . . . ?
C77 C73 C72 C71 178.5(12) . . . . ?
C77 C73 C74 C75 -178.6(13) . . . . ?

loop_
_smtbx_masks_void_nr
_smtbx_masks_void_average_x
_smtbx_masks_void_average_y
_smtbx_masks_void_average_z
_smtbx_masks_void_volume
_smtbx_masks_void_count_electrons
_smtbx_masks_void_content
1 -0.250 0.250 0.000 1063.0 376.6 '7.6 hexane'
2 0.250 0.250 0.500 1063.0 376.6 '7.6 hexane'
3 -0.250 -0.250 0.500 1063.0 376.6 '7.6 hexane'
4 0.250 -0.250 0.000 1063.0 376.6 '7.6 hexane'
